data_7021185
loop_
_publ_author_name
'Santoni, Marie-Pierre'
'Nastasi, Francesco'
'Campagna, Sebastiano'
'Hanan, Garry S'
'Hasenknopf, Bernold'
'Ciofini, Ilaria'

_publ_section_title
;
 Understanding the redox properties of dinuclear ruthenium(II) complexes
 by a joint experimental and theoretical analysis.
;
_journal_issue 15
_journal_name_full 'Dalton transactions (Cambridge, England : 2003)'
_journal_page_first 5281
_journal_page_last 5291
_journal_paper_doi 10.1039/c3dt32781g
_journal_volume 42
_journal_year 2013
_chemical_compound_source 'Synthesized by the authors. See text'
_chemical_formula_moiety 'C55 H36 Br N11 Ru, 2(F6 P)'
_chemical_formula_sum 'C55 H36 Br F12 N11 P2 Ru'
_chemical_formula_weight 1321.87
_chemical_name_systematic
;
?
;
_space_group_IT_number 2
_symmetry_cell_setting triclinic
_symmetry_space_group_name_Hall '-P 1'
_symmetry_space_group_name_H-M 'P -1'
_atom_sites_solution_hydrogens geom
_atom_sites_solution_primary direct
_atom_sites_solution_secondary difmap
_audit_creation_method SHELXL-97
_cell_angle_alpha 108.121(8)
_cell_angle_beta 98.105(8)
_cell_angle_gamma 93.990(8)
_cell_formula_units_Z 2
_cell_length_a 9.2589(12)
_cell_length_b 14.846(3)
_cell_length_c 21.138(4)
_cell_measurement_reflns_used 5465
_cell_measurement_temperature 100
_cell_measurement_theta_max 67.25
_cell_measurement_theta_min 3.22
_cell_volume 2713.9(8)
_computing_cell_refinement 'SAINT V7.68A(Bruker AXS, 2009)'
_computing_data_collection 'APEX2 (Bruker AXS, 2009)'
_computing_data_reduction 'SAINT V7.68A(Bruker AXS, 2009)'
_computing_molecular_graphics 'SHELXTL v6.12 (Bruker AXS, 2001)'
_computing_publication_material 'UdMX (Maris, 2004)'
_computing_structure_refinement 'SHELXL97 (Sheldrick, 2008)'
_computing_structure_solution 'SHELXS97 (Sheldrick, 2008)'
_diffrn_ambient_temperature 100
_diffrn_detector_area_resol_mean 8.3
_diffrn_measured_fraction_theta_full 0.882
_diffrn_measured_fraction_theta_max 0.882
_diffrn_measurement_device_type 'Bruker Microstar'
_diffrn_measurement_method \w
_diffrn_radiation_monochromator 'Helios optics'
_diffrn_radiation_source 'Rotating Anode'
_diffrn_radiation_type CuK\a
_diffrn_radiation_wavelength 1.54178
_diffrn_reflns_av_R_equivalents 0.087
_diffrn_reflns_av_unetI/netI 0.1072
_diffrn_reflns_limit_h_max 9
_diffrn_reflns_limit_h_min -7
_diffrn_reflns_limit_k_max 15
_diffrn_reflns_limit_k_min -15
_diffrn_reflns_limit_l_max 22
_diffrn_reflns_limit_l_min -22
_diffrn_reflns_number 29410
_diffrn_reflns_theta_full 54.61
_diffrn_reflns_theta_max 54.61
_diffrn_reflns_theta_min 2.23
_exptl_absorpt_coefficient_mu 4.562
_exptl_absorpt_correction_T_max 0.9554
_exptl_absorpt_correction_T_min 0.6439
_exptl_absorpt_correction_type multi-scan
_exptl_absorpt_process_details 'Sadabs (Sheldrick, 2007)'
_exptl_crystal_colour Colorless
_exptl_crystal_density_diffrn 1.618
_exptl_crystal_density_method 'not measured'
_exptl_crystal_description Needle
_exptl_crystal_F_000 1320
_exptl_crystal_size_max 0.20
_exptl_crystal_size_mid 0.03
_exptl_crystal_size_min 0.01
_refine_diff_density_max 2.052
_refine_diff_density_min -1.139
_refine_diff_density_rms 0.239
_refine_ls_extinction_coef 0.0030(5)
_refine_ls_extinction_expression Fc^*^=kFc[1+0.001xFc^2^\l^3^/sin(2\q)]^-1/4^
_refine_ls_extinction_method SHELXL
_refine_ls_goodness_of_fit_ref 1.184
_refine_ls_hydrogen_treatment constr
_refine_ls_matrix_type full
_refine_ls_number_parameters 384
_refine_ls_number_reflns 5922
_refine_ls_number_restraints 33
_refine_ls_restrained_S_all 1.181
_refine_ls_R_factor_all 0.2151
_refine_ls_R_factor_gt 0.1662
_refine_ls_shift/su_max 0.004
_refine_ls_shift/su_mean 0.000
_refine_ls_structure_factor_coef Fsqd
_refine_ls_weighting_details 'calc w=1/[\s^2^(Fo^2^)+(0.1718P)^2^+68.3389P] where P=(Fo^2^+2Fc^2^)/3'
_refine_ls_weighting_scheme calc
_refine_ls_wR_factor_gt 0.3996
_refine_ls_wR_factor_ref 0.4348
_reflns_number_gt 3960
_reflns_number_total 5922
_reflns_threshold_expression I>2\s(I)
_cod_data_source_file c3dt32781g.txt
_cod_data_source_block mper22
_cod_depositor_comments
;
The following automatic conversions were performed:

'_symmetry_cell_setting' value 'Triclinic' changed to 'triclinic'
according to /home/saulius/struct/CIF-dictionaries/cif_core.dic
dictionary named 'cif_core.dic' version 2.4.2 from
2011-04-26.

'_geom_bond_publ_flag' value 'Y' changed to 'y'
according to /home/saulius/struct/CIF-dictionaries/cif_core.dic
dictionary named 'cif_core.dic' version 2.4.2 from 2011-04-26 (100
times).

'_geom_angle_publ_flag' value 'Y' changed to 'y' according
to /home/saulius/struct/CIF-dictionaries/cif_core.dic dictionary
named 'cif_core.dic' version 2.4.2 from 2011-04-26 (176
times).

'_geom_torsion_publ_flag' value 'Y' changed to 'y' according
to /home/saulius/struct/CIF-dictionaries/cif_core.dic dictionary
named 'cif_core.dic' version 2.4.2 from 2011-04-26 (220 times).

Automatic conversion script
Id: cif_fix_values 1891 2012-01-12 08:04:46Z andrius 

 Adding full bibliography for 7021185--7021186.cif.
;
_cod_original_cell_volume 2713.9(7)
_cod_original_sg_symbol_H-M P-1
_cod_database_code 7021185

loop_
_symmetry_equiv_pos_as_xyz
'x, y, z'
'-x, -y, -z'

loop_
_atom_site_label
_atom_site_type_symbol
_atom_site_fract_x
_atom_site_fract_y
_atom_site_fract_z
_atom_site_U_iso_or_equiv
_atom_site_adp_type
_atom_site_occupancy
_atom_site_symmetry_multiplicity
_atom_site_calc_flag
_atom_site_refinement_flags
Ru1 Ru 0.71341(17) 0.27096(15) 0.24989(9) 0.0689(10) Uani 1 1 d .
Br1 Br 1.0057(7) 0.9909(3) 0.6100(4) 0.204(3) Uani 1 1 d .
N1 N 0.5206(17) 0.3319(12) 0.2356(8) 0.051(5) Uani 1 1 d .
N2 N 0.7664(16) 0.3997(14) 0.3125(8) 0.061(6) Uani 1 1 d .
N3 N 0.9260(18) 0.2655(15) 0.2937(8) 0.070(7) Uani 1 1 d .
N4 N 0.702(2) 0.5575(17) 0.3638(11) 0.095(9) Uani 1 1 d .
N5 N 0.940(2) 0.5174(19) 0.3979(11) 0.099(9) Uani 1 1 d .
N6 N 0.7882(16) 0.2866(14) 0.1650(8) 0.054(5) Uani 1 1 d .
N7 N 0.6706(17) 0.1391(13) 0.1880(8) 0.051(5) Uani 1 1 d .
N8 N 0.6217(16) 0.2029(15) 0.3101(8) 0.057(6) Uani 1 1 d .
N9 N 0.216(3) -0.5909(17) -0.2135(12) 0.090(7) Uani 1 1 d .
N10 N 0.588(3) -0.625(2) -0.1606(13) 0.098(8) Uani 1 1 d .
N11 N 0.968(3) -0.578(2) -0.0877(14) 0.115(10) Uani 1 1 d .
C1 C 0.386(3) 0.2859(18) 0.1983(12) 0.062(6) Uiso 1 1 d .
H1 H 0.3790 0.2201 0.1729 0.075 Uiso 1 1 calc R
C2 C 0.264(2) 0.3320(16) 0.1968(11) 0.053(6) Uiso 1 1 d .
H2 H 0.1736 0.2985 0.1698 0.064 Uiso 1 1 calc R
C3 C 0.271(3) 0.4243(17) 0.2333(12) 0.061(6) Uiso 1 1 d .
H3 H 0.1858 0.4564 0.2327 0.073 Uiso 1 1 calc R
C4 C 0.404(2) 0.4728(17) 0.2722(11) 0.053(6) Uiso 1 1 d .
H4 H 0.4121 0.5390 0.2967 0.063 Uiso 1 1 calc R
C5 C 0.524(2) 0.4241(16) 0.2747(11) 0.049(5) Uiso 1 1 d .
C6 C 0.667(2) 0.4650(16) 0.3182(11) 0.052(6) Uiso 1 1 d .
C7 C 0.842(2) 0.5844(17) 0.4056(11) 0.055(6) Uiso 1 1 d .
C8 C 0.900(2) 0.4266(16) 0.3525(11) 0.050(6) Uiso 1 1 d .
C9 C 0.988(2) 0.3458(15) 0.3406(10) 0.044(5) Uiso 1 1 d .
C10 C 1.130(3) 0.3525(19) 0.3758(12) 0.064(7) Uiso 1 1 d .
H10 H 1.1720 0.4111 0.4093 0.077 Uiso 1 1 calc R
C11 C 1.208(4) 0.278(2) 0.3631(16) 0.093(9) Uiso 1 1 d .
H11 H 1.3068 0.2833 0.3854 0.112 Uiso 1 1 calc R
C12 C 1.138(3) 0.190(2) 0.3150(13) 0.073(7) Uiso 1 1 d .
H12 H 1.1837 0.1325 0.3067 0.087 Uiso 1 1 calc R
C13 C 0.997(3) 0.1924(19) 0.2805(12) 0.064(7) Uiso 1 1 d .
H13 H 0.9521 0.1365 0.2450 0.077 Uiso 1 1 calc R
C14 C 0.883(2) 0.6852(13) 0.4516(10) 0.076(7) Uiso 1 1 d G
C15 C 0.7812(19) 0.7506(16) 0.4605(10) 0.100(10) Uiso 1 1 d G
H15 H 0.6853 0.7334 0.4343 0.120 Uiso 1 1 calc R
C16 C 0.820(2) 0.8412(14) 0.5079(12) 0.112(11) Uiso 1 1 d G
H16 H 0.7499 0.8859 0.5140 0.135 Uiso 1 1 calc R
C17 C 0.960(3) 0.8664(14) 0.5463(11) 0.113(11) Uiso 1 1 d G
C18 C 1.062(2) 0.8010(19) 0.5373(12) 0.151(16) Uiso 1 1 d G
H18 H 1.1577 0.8182 0.5635 0.181 Uiso 1 1 calc R
C19 C 1.023(2) 0.7104(17) 0.4899(12) 0.131(13) Uiso 1 1 d G
H19 H 1.0930 0.6657 0.4838 0.157 Uiso 1 1 calc R
C20 C 0.604(3) 0.2416(19) 0.3738(12) 0.064(7) Uiso 1 1 d .
H20 H 0.6323 0.3081 0.3954 0.077 Uiso 1 1 calc R
C21 C 0.550(3) 0.192(2) 0.4080(16) 0.086(8) Uiso 1 1 d .
H21 H 0.5376 0.2237 0.4532 0.103 Uiso 1 1 calc R
C22 C 0.508(4) 0.092(3) 0.3787(17) 0.103(10) Uiso 1 1 d .
H22 H 0.4704 0.0542 0.4031 0.124 Uiso 1 1 calc R
C23 C 0.527(3) 0.051(2) 0.3100(16) 0.091(9) Uiso 1 1 d .
H23 H 0.4970 -0.0146 0.2870 0.109 Uiso 1 1 calc R
C24 C 0.587(2) 0.1055(17) 0.2772(11) 0.052(6) Uiso 1 1 d .
C25 C 0.615(2) 0.0704(17) 0.2084(11) 0.052(6) Uiso 1 1 d .
C26 C 0.590(2) -0.0247(16) 0.1664(10) 0.049(5) Uiso 1 1 d .
H26 H 0.5507 -0.0736 0.1815 0.059 Uiso 1 1 calc R
C27 C 0.626(2) -0.0461(16) 0.1011(11) 0.053(6) Uiso 1 1 d .
C28 C 0.686(2) 0.0223(15) 0.0817(11) 0.047(5) Uiso 1 1 d .
H28 H 0.7148 0.0070 0.0385 0.056 Uiso 1 1 calc R
C29 C 0.709(2) 0.1191(15) 0.1256(11) 0.048(5) Uiso 1 1 d .
C30 C 0.772(2) 0.2029(14) 0.1124(9) 0.036(5) Uiso 1 1 d .
C31 C 0.824(2) 0.2016(17) 0.0528(12) 0.056(6) Uiso 1 1 d .
H31 H 0.8161 0.1436 0.0165 0.068 Uiso 1 1 calc R
C32 C 0.883(3) 0.2831(18) 0.0481(13) 0.065(7) Uiso 1 1 d .
H32 H 0.9156 0.2828 0.0073 0.078 Uiso 1 1 calc R
C33 C 0.898(3) 0.366(2) 0.0995(13) 0.070(7) Uiso 1 1 d .
H33 H 0.9406 0.4243 0.0965 0.084 Uiso 1 1 calc R
C34 C 0.850(3) 0.3607(18) 0.1550(12) 0.057(6) Uiso 1 1 d .
H34 H 0.8632 0.4186 0.1918 0.068 Uiso 1 1 calc R
C35 C 0.6130(16) -0.1507(8) 0.0554(7) 0.053(6) Uiso 1 1 d G
C36 C 0.4956(14) -0.2166(10) 0.0522(7) 0.063(6) Uiso 1 1 d G
H36 H 0.4220 -0.1976 0.0790 0.075 Uiso 1 1 calc R
C37 C 0.4860(15) -0.3102(9) 0.0097(8) 0.074(7) Uiso 1 1 d G
H37 H 0.4058 -0.3553 0.0074 0.089 Uiso 1 1 calc R
C38 C 0.5938(17) -0.3380(8) -0.0296(7) 0.066(7) Uiso 1 1 d G
C39 C 0.7112(15) -0.2721(11) -0.0264(7) 0.064(7) Uiso 1 1 d G
H39 H 0.7848 -0.2911 -0.0532 0.077 Uiso 1 1 calc R
C40 C 0.7208(14) -0.1785(9) 0.0161(8) 0.070(7) Uiso 1 1 d G
H40 H 0.8010 -0.1334 0.0183 0.084 Uiso 1 1 calc R
C41 C 0.709(3) -0.575(2) -0.1191(14) 0.077(8) Uiso 1 1 d .
C42 C 0.721(3) -0.485(2) -0.0765(14) 0.082(8) Uiso 1 1 d .
H42 H 0.8110 -0.4493 -0.0504 0.099 Uiso 1 1 calc R
C43 C 0.576(3) -0.4459(18) -0.0753(12) 0.064(7) Uiso 1 1 d .
C44 C 0.472(3) -0.4857(19) -0.1095(12) 0.068(7) Uiso 1 1 d .
H44 H 0.3852 -0.4555 -0.1090 0.081 Uiso 1 1 calc R
C45 C 0.468(4) -0.584(2) -0.1553(16) 0.092(9) Uiso 1 1 d .
C46 C 0.845(4) -0.629(2) -0.1205(16) 0.085(8) Uiso 1 1 d .
C47 C 1.099(6) -0.621(4) -0.088(2) 0.152(16) Uiso 1 1 d .
H47 H 1.1916 -0.5844 -0.0670 0.182 Uiso 1 1 calc R
C48 C 1.087(5) -0.721(3) -0.123(2) 0.144(15) Uiso 1 1 d .
H48 H 1.1703 -0.7538 -0.1185 0.173 Uiso 1 1 calc R
C49 C 0.957(4) -0.771(3) -0.1612(19) 0.118(12) Uiso 1 1 d .
H49 H 0.9571 -0.8350 -0.1882 0.142 Uiso 1 1 calc R
C50 C 0.825(4) -0.730(2) -0.1625(16) 0.098(10) Uiso 1 1 d .
H50 H 0.7331 -0.7635 -0.1876 0.118 Uiso 1 1 calc R
C51 C 0.331(3) -0.638(2) -0.2085(15) 0.081(8) Uiso 1 1 d .
C52 C 0.339(4) -0.731(3) -0.2475(18) 0.112(11) Uiso 1 1 d .
H52 H 0.4288 -0.7579 -0.2439 0.134 Uiso 1 1 calc R
C53 C 0.216(5) -0.785(3) -0.292(2) 0.140(15) Uiso 1 1 d .
H53 H 0.2154 -0.8502 -0.3170 0.169 Uiso 1 1 calc R
C54 C 0.086(4) -0.733(3) -0.2975(18) 0.109(11) Uiso 1 1 d .
H54 H -0.0008 -0.7651 -0.3280 0.131 Uiso 1 1 calc R
C55 C 0.090(4) -0.640(3) -0.2595(17) 0.106(10) Uiso 1 1 d .
H55 H 0.0061 -0.6073 -0.2642 0.127 Uiso 1 1 calc R
P11 P 0.1612(7) 0.0152(5) 0.1263(3) 0.0620(18) Uiso 1 1 d D
F11 F 0.2760(17) 0.0633(11) 0.1938(7) 0.093(5) Uiso 1 1 d D
F12 F 0.2780(16) 0.0395(11) 0.0838(7) 0.086(4) Uiso 1 1 d D
F13 F 0.223(2) -0.0821(13) 0.1189(10) 0.132(7) Uiso 1 1 d D
F14 F 0.044(2) -0.0062(14) 0.1671(10) 0.118(6) Uiso 1 1 d D
F15 F 0.0996(17) 0.1142(11) 0.1342(8) 0.087(4) Uiso 1 1 d D
F16 F 0.046(2) -0.0341(15) 0.0588(10) 0.120(6) Uiso 1 1 d D
P21 P 0.390(3) 0.8148(19) 0.3845(14) 0.172(11) Uiso 0.50 1 d PD
F21 F 0.468(5) 0.727(3) 0.347(2) 0.169(19) Uiso 0.50 1 d PD
F22 F 0.331(6) 0.830(4) 0.315(2) 0.23(3) Uiso 0.50 1 d PD
F23 F 0.251(5) 0.746(4) 0.378(3) 0.29(4) Uiso 0.50 1 d PD
F24 F 0.458(7) 0.808(5) 0.454(2) 0.31(5) Uiso 0.50 1 d PD
F25 F 0.534(5) 0.885(4) 0.392(3) 0.30(4) Uiso 0.50 1 d PD
F26 F 0.312(7) 0.902(4) 0.424(3) 0.31(4) Uiso 0.50 1 d PD
P31 P 0.5000 0.5000 0.5000 0.074(3) Uiso 1 2 d SD
F31 F 0.6591(16) 0.4677(12) 0.4937(8) 0.103(5) Uiso 1 1 d D
F32 F 0.4565(16) 0.4649(11) 0.4200(7) 0.088(5) Uiso 1 1 d D
F33 F 0.4466(18) 0.3985(11) 0.5020(8) 0.099(5) Uiso 1 1 d D

loop_
_atom_site_aniso_label
_atom_site_aniso_U_11
_atom_site_aniso_U_22
_atom_site_aniso_U_33
_atom_site_aniso_U_23
_atom_site_aniso_U_13
_atom_site_aniso_U_12
Ru1 0.0249(9) 0.0825(16) 0.0571(13) -0.0325(10) -0.0061(7) 0.0110(8)
Br1 0.193(6) 0.081(3) 0.242(7) -0.041(3) -0.043(5) -0.018(3)
N1 0.037(9) 0.043(11) 0.048(10) -0.014(9) -0.008(8) 0.002(8)
N2 0.026(8) 0.078(14) 0.049(10) -0.020(10) 0.001(7) 0.016(9)
N3 0.044(10) 0.095(16) 0.037(10) -0.028(10) -0.012(8) 0.050(11)
N4 0.049(11) 0.099(17) 0.072(14) -0.051(13) -0.016(10) -0.001(11)
N5 0.040(11) 0.13(2) 0.083(16) -0.023(15) -0.002(10) -0.007(12)
N6 0.021(8) 0.086(14) 0.044(10) 0.009(10) -0.002(7) 0.005(9)
N7 0.032(8) 0.053(12) 0.048(10) -0.012(9) 0.001(8) 0.014(8)
N8 0.027(8) 0.110(17) 0.029(9) 0.011(10) 0.004(7) 0.033(9)
N9 0.077(15) 0.076(16) 0.091(17) 0.005(13) -0.014(13) -0.008(13)
N10 0.089(17) 0.11(2) 0.089(17) 0.030(16) 0.021(14) -0.003(15)
N11 0.10(2) 0.11(2) 0.12(2) 0.023(18) -0.008(17) 0.065(18)

loop_
_atom_type_symbol
_atom_type_description
_atom_type_scat_dispersion_real
_atom_type_scat_dispersion_imag
_atom_type_scat_source
C C 0.0181 0.0091 'International Tables Vol C Tables 4.2.6.8 and 6.1.1.4'
H H 0.0000 0.0000 'International Tables Vol C Tables 4.2.6.8 and 6.1.1.4'
N N 0.0311 0.0180 'International Tables Vol C Tables 4.2.6.8 and 6.1.1.4'
Br Br -0.6763 1.2805 'International Tables Vol C Tables 4.2.6.8 and 6.1.1.4'
Ru Ru 0.0552 3.2960 'International Tables Vol C Tables 4.2.6.8 and 6.1.1.4'
P P 0.2955 0.4335 'International Tables Vol C Tables 4.2.6.8 and 6.1.1.4'
F F 0.0727 0.0534 'International Tables Vol C Tables 4.2.6.8 and 6.1.1.4'

loop_
_geom_angle_atom_site_label_1
_geom_angle_atom_site_label_2
_geom_angle_atom_site_label_3
_geom_angle_site_symmetry_1
_geom_angle_site_symmetry_3
_geom_angle
_geom_angle_publ_flag
N2 RU1 N7 . . 176.9(7) y
N2 RU1 N3 . . 78.1(7) y
N7 RU1 N3 . . 98.8(7) y
N2 RU1 N1 . . 78.3(6) y
N7 RU1 N1 . . 104.9(6) y
N3 RU1 N1 . . 156.3(6) y
N2 RU1 N6 . . 100.4(8) y
N7 RU1 N6 . . 79.4(8) y
N3 RU1 N6 . . 90.7(7) y
N1 RU1 N6 . . 95.2(7) y
N2 RU1 N8 . . 101.2(8) y
N7 RU1 N8 . . 79.0(8) y
N3 RU1 N8 . . 92.6(8) y
N1 RU1 N8 . . 90.3(7) y
N6 RU1 N8 . . 158.4(7) y
C5 N1 C1 . . 116.8(18) y
C5 N1 RU1 . . 115.3(12) y
C1 N1 RU1 . . 127.2(15) y
C8 N2 C6 . . 118.6(18) y
C8 N2 RU1 . . 121.1(14) y
C6 N2 RU1 . . 120.2(13) y
C13 N3 C9 . . 119.6(18) y
C13 N3 RU1 . . 126.3(16) y
C9 N3 RU1 . . 114.1(13) y
C6 N4 C7 . . 120(2) y
C8 N5 C7 . . 120.6(19) y
C34 N6 C30 . . 115.7(19) y
C34 N6 RU1 . . 130.9(16) y
C30 N6 RU1 . . 113.3(15) y
C25 N7 C29 . . 120.9(18) y
C25 N7 RU1 . . 120.4(14) y
C29 N7 RU1 . . 118.5(15) y
C20 N8 C24 . . 121(2) y
C20 N8 RU1 . . 127.4(18) y
C24 N8 RU1 . . 111.7(13) y
C51 N9 C55 . . 118(3) y
C45 N10 C41 . . 116(3) y
C46 N11 C47 . . 120(3) y
C2 C1 N1 . . 122(2) y
C2 C1 H1 . . 118.9 ?
N1 C1 H1 . . 118.9 ?
C3 C2 C1 . . 120(2) y
C3 C2 H2 . . 120.0 ?
C1 C2 H2 . . 120.0 ?
C2 C3 C4 . . 119(2) y
C2 C3 H3 . . 120.3 ?
C4 C3 H3 . . 120.3 ?
C5 C4 C3 . . 119(2) y
C5 C4 H4 . . 120.3 ?
C3 C4 H4 . . 120.3 ?
N1 C5 C4 . . 121.9(19) y
N1 C5 C6 . . 113.6(18) y
C4 C5 C6 . . 124(2) y
N2 C6 N4 . . 121.1(19) y
N2 C6 C5 . . 112.5(18) y
N4 C6 C5 . . 126(2) y
N5 C7 N4 . . 118(2) y
N5 C7 C14 . . 122(2) y
N4 C7 C14 . . 120(2) y
N2 C8 N5 . . 122(2) y
N2 C8 C9 . . 110.1(18) y
N5 C8 C9 . . 128(2) y
N3 C9 C10 . . 121(2) y
N3 C9 C8 . . 116.6(18) y
C10 C9 C8 . . 123(2) y
C11 C10 C9 . . 121(3) y
C11 C10 H10 . . 119.3 ?
C9 C10 H10 . . 119.3 ?
C10 C11 C12 . . 118(3) y
C10 C11 H11 . . 121.2 ?
C12 C11 H11 . . 121.2 ?
C13 C12 C11 . . 116(3) y
C13 C12 H12 . . 122.1 ?
C11 C12 H12 . . 122.1 ?
N3 C13 C12 . . 125(2) y
N3 C13 H13 . . 117.7 ?
C12 C13 H13 . . 117.7 ?
C15 C14 C19 . . 120.0 y
C15 C14 C7 . . 121.5(17) y
C19 C14 C7 . . 118.3(17) y
C14 C15 C16 . . 120.0 y
C14 C15 H15 . . 120.0 ?
C16 C15 H15 . . 120.0 ?
C17 C16 C15 . . 120.0 y
C17 C16 H16 . . 120.0 ?
C15 C16 H16 . . 120.0 ?
C16 C17 C18 . . 120.0 y
C16 C17 BR1 . . 118.0(15) y
C18 C17 BR1 . . 122.0(15) y
C19 C18 C17 . . 120.0 y
C19 C18 H18 . . 120.0 ?
C17 C18 H18 . . 120.0 ?
C18 C19 C14 . . 120.0 y
C18 C19 H19 . . 120.0 ?
C14 C19 H19 . . 120.0 ?
C21 C20 N8 . . 123(3) y
C21 C20 H20 . . 118.5 ?
N8 C20 H20 . . 118.5 ?
C20 C21 C22 . . 121(3) y
C20 C21 H21 . . 119.5 ?
C22 C21 H21 . . 119.5 ?
C21 C22 C23 . . 115(3) y
C21 C22 H22 . . 122.3 ?
C23 C22 H22 . . 122.3 ?
C24 C23 C22 . . 121(3) y
C24 C23 H23 . . 119.4 ?
C22 C23 H23 . . 119.4 ?
C23 C24 N8 . . 119(2) y
C23 C24 C25 . . 125(2) y
N8 C24 C25 . . 116(2) y
N7 C25 C26 . . 121(2) y
N7 C25 C24 . . 113(2) y
C26 C25 C24 . . 126(2) y
C25 C26 C27 . . 118(2) y
C25 C26 H26 . . 120.9 ?
C27 C26 H26 . . 120.9 ?
C28 C27 C26 . . 120(2) y
C28 C27 C35 . . 119.4(18) y
C26 C27 C35 . . 119.9(19) y
C27 C28 C29 . . 120(2) y
C27 C28 H28 . . 119.9 ?
C29 C28 H28 . . 119.9 ?
N7 C29 C28 . . 119(2) y
N7 C29 C30 . . 113.6(18) y
C28 C29 C30 . . 127.4(19) y
N6 C30 C31 . . 119.8(19) y
N6 C30 C29 . . 115.1(17) y
C31 C30 C29 . . 125.0(18) y
C32 C31 C30 . . 119(2) y
C32 C31 H31 . . 120.6 ?
C30 C31 H31 . . 120.6 ?
C31 C32 C33 . . 122(3) y
C31 C32 H32 . . 119.2 ?
C33 C32 H32 . . 119.2 ?
C34 C33 C32 . . 116(3) y
C34 C33 H33 . . 122.2 ?
C32 C33 H33 . . 122.2 ?
N6 C34 C33 . . 128(2) y
N6 C34 H34 . . 115.9 ?
C33 C34 H34 . . 115.9 ?
C36 C35 C40 . . 120.0 y
C36 C35 C27 . . 121.3(12) y
C40 C35 C27 . . 118.7(12) y
C37 C36 C35 . . 120.0 y
C37 C36 H36 . . 120.0 ?
C35 C36 H36 . . 120.0 ?
C38 C37 C36 . . 120.0 y
C38 C37 H37 . . 120.0 ?
C36 C37 H37 . . 120.0 ?
C39 C38 C37 . . 120.0 y
C39 C38 C43 . . 123.4(13) y
C37 C38 C43 . . 116.5(13) y
C38 C39 C40 . . 120.0 y
C38 C39 H39 . . 120.0 ?
C40 C39 H39 . . 120.0 ?
C39 C40 C35 . . 120.0 y
C39 C40 H40 . . 120.0 ?
C35 C40 H40 . . 120.0 ?
N10 C41 C42 . . 126(3) y
N10 C41 C46 . . 115(3) y
C42 C41 C46 . . 119(3) y
C41 C42 C43 . . 112(3) y
C41 C42 H42 . . 123.8 ?
C43 C42 H42 . . 123.8 ?
C44 C43 C42 . . 123(3) y
C44 C43 C38 . . 125(3) y
C42 C43 C38 . . 111(2) y
C43 C44 C45 . . 122(3) y
C43 C44 H44 . . 119.2 ?
C45 C44 H44 . . 119.2 ?
N10 C45 C44 . . 121(3) y
N10 C45 C51 . . 115(3) y
C44 C45 C51 . . 123(3) y
N11 C46 C50 . . 127(3) y
N11 C46 C41 . . 116(3) y
C50 C46 C41 . . 117(3) y
N11 C47 C48 . . 117(4) y
N11 C47 H47 . . 121.6 ?
C48 C47 H47 . . 121.6 ?
C49 C48 C47 . . 121(5) y
C49 C48 H48 . . 119.3 ?
C47 C48 H48 . . 119.3 ?
C48 C49 C50 . . 123(4) y
C48 C49 H49 . . 118.7 ?
C50 C49 H49 . . 118.7 ?
C49 C50 C46 . . 112(3) y
C49 C50 H50 . . 124.0 ?
C46 C50 H50 . . 124.0 ?
N9 C51 C52 . . 125(3) y
N9 C51 C45 . . 117(3) y
C52 C51 C45 . . 118(3) y
C51 C52 C53 . . 120(4) y
C51 C52 H52 . . 120.0 ?
C53 C52 H52 . . 120.0 ?
C52 C53 C54 . . 115(4) y
C52 C53 H53 . . 122.4 ?
C54 C53 H53 . . 122.4 ?
C55 C54 C53 . . 121(4) y
C55 C54 H54 . . 119.5 ?
C53 C54 H54 . . 119.5 ?
C54 C55 N9 . . 121(3) y
C54 C55 H55 . . 119.7 ?
N9 C55 H55 . . 119.7 ?
F14 P11 F13 . . 92.6(11) y
F14 P11 F15 . . 87.4(10) y
F13 P11 F15 . . 179.6(12) y
F14 P11 F11 . . 90.7(10) y
F13 P11 F11 . . 89.6(10) y
F15 P11 F11 . . 90.0(9) y
F14 P11 F16 . . 89.0(11) y
F13 P11 F16 . . 89.8(11) y
F15 P11 F16 . . 90.6(10) y
F11 P11 F16 . . 179.3(11) y
F14 P11 F12 . . 178.2(10) y
F13 P11 F12 . . 89.1(9) y
F15 P11 F12 . . 90.9(8) y
F11 P11 F12 . . 90.0(8) y
F16 P11 F12 . . 90.3(9) y
F23 P21 F24 . . 93(2) y
F23 P21 F21 . . 89.6(18) y
F24 P21 F21 . . 90(2) y
F23 P21 F26 . . 90(2) y
F24 P21 F26 . . 88(2) y
F21 P21 F26 . . 178(2) y
F23 P21 F22 . . 92.0(18) y
F24 P21 F22 . . 175(2) y
F21 P21 F22 . . 90.6(17) y
F26 P21 F22 . . 91(2) y
F23 P21 F25 . . 179(2) y
F24 P21 F25 . . 86(2) y
F21 P21 F25 . . 89.8(19) y
F26 P21 F25 . . 91(2) y
F22 P21 F25 . . 88.6(19) y
F33 P31 F33 . 2_666 179.998(4) y
F33 P31 F32 . . 91.1(8) y
F33 P31 F32 2_666 . 88.9(8) y
F33 P31 F32 . 2_666 88.9(8) y
F33 P31 F32 2_666 2_666 91.1(8) y
F32 P31 F32 . 2_666 180.0(4) y
F33 P31 F31 . . 88.8(8) y
F33 P31 F31 2_666 . 91.2(8) y
F32 P31 F31 . . 90.2(8) y
F32 P31 F31 2_666 . 89.8(8) y
F33 P31 F31 . 2_666 91.2(8) y
F33 P31 F31 2_666 2_666 88.8(8) y
F32 P31 F31 . 2_666 89.8(8) y
F32 P31 F31 2_666 2_666 90.2(8) y
F31 P31 F31 . 2_666 180.0(3) y

loop_
_geom_bond_atom_site_label_1
_geom_bond_atom_site_label_2
_geom_bond_site_symmetry_2
_geom_bond_distance
_geom_bond_publ_flag
Ru1 N2 . 1.938(17) y
Ru1 N7 . 1.963(16) y
Ru1 N3 . 2.072(15) y
Ru1 N1 . 2.082(16) y
Ru1 N6 . 2.083(18) y
Ru1 N8 . 2.08(2) y
Br1 C17 . 1.896(17) y
N1 C5 . 1.36(3) y
N1 C1 . 1.38(3) y
N2 C8 . 1.35(3) y
N2 C6 . 1.37(3) y
N3 C13 . 1.29(3) y
N3 C9 . 1.32(3) y
N4 C6 . 1.39(3) y
N4 C7 . 1.41(3) y
N5 C8 . 1.38(3) y
N5 C7 . 1.38(3) y
N6 C34 . 1.29(3) y
N6 C30 . 1.37(3) y
N7 C25 . 1.33(3) y
N7 C29 . 1.36(3) y
N8 C20 . 1.33(3) y
N8 C24 . 1.39(3) y
N9 C51 . 1.33(4) y
N9 C55 . 1.40(4) y
N10 C45 . 1.31(4) y
N10 C41 . 1.33(4) y
N11 C46 . 1.29(4) y
N11 C47 . 1.41(5) y
C1 C2 . 1.37(3) y
C1 H1 . 0.9500 ?
C2 C3 . 1.34(3) y
C2 H2 . 0.9500 ?
C3 C4 . 1.39(3) y
C3 H3 . 0.9500 ?
C4 C5 . 1.37(3) y
C4 H4 . 0.9500 ?
C5 C6 . 1.47(3) y
C7 C14 . 1.50(3) y
C8 C9 . 1.47(3) y
C9 C10 . 1.40(3) y
C10 C11 . 1.35(4) y
C10 H10 . 0.9500 ?
C11 C12 . 1.43(4) y
C11 H11 . 0.9500 ?
C12 C13 . 1.41(3) y
C12 H12 . 0.9500 ?
C13 H13 . 0.9500 ?
C14 C15 . 1.3900 y
C14 C19 . 1.3900 y
C15 C16 . 1.3900 y
C15 H15 . 0.9500 ?
C16 C17 . 1.3900 y
C16 H16 . 0.9500 ?
C17 C18 . 1.3900 y
C18 C19 . 1.3900 y
C18 H18 . 0.9500 ?
C19 H19 . 0.9500 ?
C20 C21 . 1.30(3) y
C20 H20 . 0.9500 ?
C21 C22 . 1.43(4) y
C21 H21 . 0.9500 ?
C22 C23 . 1.43(4) y
C22 H22 . 0.9500 ?
C23 C24 . 1.35(4) y
C23 H23 . 0.9500 ?
C24 C25 . 1.45(3) y
C25 C26 . 1.40(3) y
C26 C27 . 1.41(3) y
C26 H26 . 0.9500 ?
C27 C28 . 1.33(3) y
C27 C35 . 1.54(2) y
C28 C29 . 1.43(3) y
C28 H28 . 0.9500 ?
C29 C30 . 1.46(3) y
C30 C31 . 1.40(3) y
C31 C32 . 1.33(3) y
C31 H31 . 0.9500 ?
C32 C33 . 1.35(3) y
C32 H32 . 0.9500 ?
C33 C34 . 1.33(3) y
C33 H33 . 0.9500 ?
C34 H34 . 0.9500 ?
C35 C36 . 1.3900 y
C35 C40 . 1.3900 y
C36 C37 . 1.3900 y
C36 H36 . 0.9500 ?
C37 C38 . 1.3900 y
C37 H37 . 0.9500 ?
C38 C39 . 1.3900 y
C38 C43 . 1.57(3) y
C39 C40 . 1.3900 y
C39 H39 . 0.9500 ?
C40 H40 . 0.9500 ?
C41 C42 . 1.35(4) y
C41 C46 . 1.53(4) y
C42 C43 . 1.50(4) y
C42 H42 . 0.9500 ?
C43 C44 . 1.12(3) y
C44 C45 . 1.47(4) y
C44 H44 . 0.9500 ?
C45 C51 . 1.55(4) y
C46 C50 . 1.47(4) y
C47 C48 . 1.42(6) y
C47 H47 . 0.9500 ?
C48 C49 . 1.37(5) y
C48 H48 . 0.9500 ?
C49 C50 . 1.41(5) y
C49 H49 . 0.9500 ?
C50 H50 . 0.9500 ?
C51 C52 . 1.38(4) y
C52 C53 . 1.38(5) y
C52 H52 . 0.9500 ?
C53 C54 . 1.48(5) y
C53 H53 . 0.9500 ?
C54 C55 . 1.36(4) y
C54 H54 . 0.9500 ?
C55 H55 . 0.9500 ?
P11 F14 . 1.55(2) y
P11 F13 . 1.561(17) y
P11 F15 . 1.583(17) y
P11 F11 . 1.584(14) y
P11 F16 . 1.59(2) y
P11 F12 . 1.589(14) y
P21 F23 . 1.55(2) y
P21 F24 . 1.55(3) y
P21 F21 . 1.578(19) y
P21 F26 . 1.58(3) y
P21 F22 . 1.584(19) y
P21 F25 . 1.59(2) y
P31 F33 . 1.568(15) y
P31 F33 2_666 1.568(15) y
P31 F32 . 1.590(13) y
P31 F32 2_666 1.590(13) y
P31 F31 . 1.591(14) y
P31 F31 2_666 1.591(14) y

loop_
_geom_torsion_atom_site_label_1
_geom_torsion_atom_site_label_2
_geom_torsion_atom_site_label_3
_geom_torsion_atom_site_label_4
_geom_torsion
_geom_torsion_publ_flag
N2 RU1 N1 C5 -1.0(16) y
N7 RU1 N1 C5 179.0(16) y
N3 RU1 N1 C5 3(3) y
N6 RU1 N1 C5 -100.6(16) y
N8 RU1 N1 C5 100.4(16) y
N2 RU1 N1 C1 -172(2) y
N7 RU1 N1 C1 8(2) y
N3 RU1 N1 C1 -167(2) y
N6 RU1 N1 C1 89(2) y
N8 RU1 N1 C1 -70(2) y
N7 RU1 N2 C8 -2(17) y
N3 RU1 N2 C8 -0.3(18) y
N1 RU1 N2 C8 178(2) y
N6 RU1 N2 C8 -88.7(19) y
N8 RU1 N2 C8 90.1(18) y
N7 RU1 N2 C6 179(100) y
N3 RU1 N2 C6 -178.8(19) y
N1 RU1 N2 C6 -0.5(17) y
N6 RU1 N2 C6 92.7(18) y
N8 RU1 N2 C6 -88.5(18) y
N2 RU1 N3 C13 180(2) y
N7 RU1 N3 C13 -1(2) y
N1 RU1 N3 C13 175.4(19) y
N6 RU1 N3 C13 -80(2) y
N8 RU1 N3 C13 79(2) y
N2 RU1 N3 C9 1.5(17) y
N7 RU1 N3 C9 -178.6(17) y
N1 RU1 N3 C9 -3(3) y
N6 RU1 N3 C9 102.0(18) y
N8 RU1 N3 C9 -99.4(18) y
N2 RU1 N6 C34 -1(2) y
N7 RU1 N6 C34 -178(2) y
N3 RU1 N6 C34 -79(2) y
N1 RU1 N6 C34 77.8(19) y
N8 RU1 N6 C34 -178.0(18) y
N2 RU1 N6 C30 176.3(13) y
N7 RU1 N6 C30 -0.5(13) y
N3 RU1 N6 C30 98.3(13) y
N1 RU1 N6 C30 -104.7(13) y
N8 RU1 N6 C30 -1(2) y
N2 RU1 N7 C25 90(16) y
N3 RU1 N7 C25 88.4(16) y
N1 RU1 N7 C25 -89.9(16) y
N6 RU1 N7 C25 177.4(16) y
N8 RU1 N7 C25 -2.6(15) y
N2 RU1 N7 C29 -85(16) y
N3 RU1 N7 C29 -87.3(16) y
N1 RU1 N7 C29 94.4(15) y
N6 RU1 N7 C29 1.8(14) y
N8 RU1 N7 C29 -178.3(15) y
N2 RU1 N8 C20 1.3(18) y
N7 RU1 N8 C20 178.1(18) y
N3 RU1 N8 C20 79.7(18) y
N1 RU1 N8 C20 -76.8(17) y
N6 RU1 N8 C20 178.1(17) y
N2 RU1 N8 C24 -174.5(13) y
N7 RU1 N8 C24 2.3(13) y
N3 RU1 N8 C24 -96.1(14) y
N1 RU1 N8 C24 107.4(13) y
N6 RU1 N8 C24 2(2) y
C5 N1 C1 C2 4(3) y
RU1 N1 C1 C2 174.7(17) y
N1 C1 C2 C3 -1(4) y
C1 C2 C3 C4 1(4) y
C2 C3 C4 C5 -3(3) y
C1 N1 C5 C4 -7(3) y
RU1 N1 C5 C4 -178.3(17) y
C1 N1 C5 C6 174(2) y
RU1 N1 C5 C6 2(2) y
C3 C4 C5 N1 6(3) y
C3 C4 C5 C6 -174(2) y
C8 N2 C6 N4 0(3) y
RU1 N2 C6 N4 179.0(19) y
C8 N2 C6 C5 -177(2) y
RU1 N2 C6 C5 2(3) y
C7 N4 C6 N2 -1(4) y
C7 N4 C6 C5 176(2) y
N1 C5 C6 N2 -3(3) y
C4 C5 C6 N2 178(2) y
N1 C5 C6 N4 -180(2) y
C4 C5 C6 N4 1(4) y
C8 N5 C7 N4 -2(4) y
C8 N5 C7 C14 -177(2) y
C6 N4 C7 N5 2(4) y
C6 N4 C7 C14 176(2) y
C6 N2 C8 N5 -1(3) y
RU1 N2 C8 N5 -179.3(19) y
C6 N2 C8 C9 177.7(19) y
RU1 N2 C8 C9 -1(3) y
C7 N5 C8 N2 2(4) y
C7 N5 C8 C9 -177(2) y
C13 N3 C9 C10 0(4) y
RU1 N3 C9 C10 178.6(17) y
C13 N3 C9 C8 179(2) y
RU1 N3 C9 C8 -2(3) y
N2 C8 C9 N3 2(3) y
N5 C8 C9 N3 -179(2) y
N2 C8 C9 C10 -179(2) y
N5 C8 C9 C10 -1(4) y
N3 C9 C10 C11 0(4) y
C8 C9 C10 C11 -179(2) y
C9 C10 C11 C12 -3(4) y
C10 C11 C12 C13 6(4) y
C9 N3 C13 C12 3(4) y
RU1 N3 C13 C12 -175(2) y
C11 C12 C13 N3 -6(4) y
N5 C7 C14 C15 -178(2) y
N4 C7 C14 C15 8(3) y
N5 C7 C14 C19 -3(3) y
N4 C7 C14 C19 -177.4(19) y
C19 C14 C15 C16 0.0 y
C7 C14 C15 C16 174(2) y
C14 C15 C16 C17 0.0 y
C15 C16 C17 C18 0.0 y
C15 C16 C17 BR1 -180.0(17) y
C16 C17 C18 C19 0.0 y
BR1 C17 C18 C19 180.0(17) y
C17 C18 C19 C14 0.0 y
C15 C14 C19 C18 0.0 y
C7 C14 C19 C18 -175(2) y
C24 N8 C20 C21 -2(3) y
RU1 N8 C20 C21 -178(2) y
N8 C20 C21 C22 1(4) y
C20 C21 C22 C23 -2(4) y
C21 C22 C23 C24 3(4) y
C22 C23 C24 N8 -4(4) y
C22 C23 C24 C25 178(3) y
C20 N8 C24 C23 4(3) y
RU1 N8 C24 C23 179.6(19) y
C20 N8 C24 C25 -178.1(19) y
RU1 N8 C24 C25 -2(2) y
C29 N7 C25 C26 -1(3) y
RU1 N7 C25 C26 -176.8(15) y
C29 N7 C25 C24 177.7(18) y
RU1 N7 C25 C24 2(2) y
C23 C24 C25 N7 178(2) y
N8 C24 C25 N7 0(3) y
C23 C24 C25 C26 -3(4) y
N8 C24 C25 C26 179(2) y
N7 C25 C26 C27 0(3) y
C24 C25 C26 C27 -179(2) y
C25 C26 C27 C28 3(3) y
C25 C26 C27 C35 174.7(18) y
C26 C27 C28 C29 -3(3) y
C35 C27 C28 C29 -175.4(18) y
C25 N7 C29 C28 1(3) y
RU1 N7 C29 C28 176.2(14) y
C25 N7 C29 C30 -178.3(18) y
RU1 N7 C29 C30 -3(2) y
C27 C28 C29 N7 2(3) y
C27 C28 C29 C30 -180(2) y
C34 N6 C30 C31 1(3) y
RU1 N6 C30 C31 -177.3(15) y
C34 N6 C30 C29 177.2(18) y
RU1 N6 C30 C29 -1(2) y
N7 C29 C30 N6 2(2) y
C28 C29 C30 N6 -176.6(19) y
N7 C29 C30 C31 178.5(18) y
C28 C29 C30 C31 0(3) y
N6 C30 C31 C32 -2(3) y
C29 C30 C31 C32 -178(2) y
C30 C31 C32 C33 2(4) y
C31 C32 C33 C34 0(4) y
C30 N6 C34 C33 1(3) y
RU1 N6 C34 C33 178.7(19) y
C32 C33 C34 N6 -2(4) y
C28 C27 C35 C36 -147.0(17) y
C26 C27 C35 C36 41(2) y
C28 C27 C35 C40 32(2) y
C26 C27 C35 C40 -140.0(17) y
C40 C35 C36 C37 0.0 y
C27 C35 C36 C37 179.0(16) y
C35 C36 C37 C38 0.0 y
C36 C37 C38 C39 0.0 y
C36 C37 C38 C43 178.9(16) y
C37 C38 C39 C40 0.0 y
C43 C38 C39 C40 -178.9(18) y
C38 C39 C40 C35 0.0 y
C36 C35 C40 C39 0.0 y
C27 C35 C40 C39 -179.1(16) y
C45 N10 C41 C42 -6(5) y
C45 N10 C41 C46 174(3) y
N10 C41 C42 C43 6(4) y
C46 C41 C42 C43 -174(2) y
C41 C42 C43 C44 -6(4) y
C41 C42 C43 C38 -176(2) y
C39 C38 C43 C44 -132(3) y
C37 C38 C43 C44 49(3) y
C39 C38 C43 C42 38(3) y
C37 C38 C43 C42 -141.1(17) y
C42 C43 C44 C45 5(5) y
C38 C43 C44 C45 174(2) y
C41 N10 C45 C44 4(5) y
C41 N10 C45 C51 175(3) y
C43 C44 C45 N10 -5(5) y
C43 C44 C45 C51 -174(3) y
C47 N11 C46 C50 -2(6) y
C47 N11 C46 C41 -178(3) y
N10 C41 C46 N11 171(3) y
C42 C41 C46 N11 -10(4) y
N10 C41 C46 C50 -5(4) y
C42 C41 C46 C50 174(3) y
C46 N11 C47 C48 -4(6) y
N11 C47 C48 C49 9(7) y
C47 C48 C49 C50 -9(7) y
C48 C49 C50 C46 2(5) y
N11 C46 C50 C49 3(5) y
C41 C46 C50 C49 178(3) y
C55 N9 C51 C52 3(5) y
C55 N9 C51 C45 -178(3) y
N10 C45 C51 N9 -167(3) y
C44 C45 C51 N9 3(4) y
N10 C45 C51 C52 12(4) y
C44 C45 C51 C52 -178(3) y
N9 C51 C52 C53 -6(6) y
C45 C51 C52 C53 175(3) y
C51 C52 C53 C54 5(6) y
C52 C53 C54 C55 -2(6) y
C53 C54 C55 N9 -1(5) y
C51 N9 C55 C54 0(5) y
